data_7029375
loop_
_publ_author_name
'Naziruddin, Abbas Raja'
'Zhuang, Chun-Shiuan'
'Lin, Wan-Jung'
'Hwang, Wen-Shu'

_publ_section_title
;
 Donor functionalized ruthenium N-heterocyclic carbene complexes in
 alcohol oxidation reactions.
;
_journal_issue 14
_journal_name_full 'Dalton transactions (Cambridge, England : 2003)'
_journal_page_first 5335
_journal_page_last 5342
_journal_paper_doi 10.1039/c3dt53125b
_journal_volume 43
_journal_year 2014
_chemical_formula_sum 'C40 H39 Cl2 F12 N6 O P3 Ru'
_chemical_formula_weight 1112.65
_chemical_name_systematic
; 
 ? 
;
_space_group_IT_number 19
_symmetry_cell_setting orthorhombic
_symmetry_space_group_name_Hall 'P 2ac 2ab'
_symmetry_space_group_name_H-M 'P 21 21 21'
_atom_sites_solution_hydrogens geom
_atom_sites_solution_primary direct
_atom_sites_solution_secondary difmap
_audit_creation_method SHELXL-97
_cell_angle_alpha 90.00
_cell_angle_beta 90.00
_cell_angle_gamma 90.00
_cell_formula_units_Z 4
_cell_length_a 11.6726(7)
_cell_length_b 18.6442(11)
_cell_length_c 21.5813(13)
_cell_measurement_reflns_used 3219
_cell_measurement_temperature 296(2)
_cell_measurement_theta_max 23.53
_cell_measurement_theta_min 2.26
_cell_volume 4696.7(5)
_computing_cell_refinement 'Bruker SAINT'
_computing_data_collection 'Bruker APEX2'
_computing_data_reduction 'Bruker SAINT'
_computing_molecular_graphics 'Bruker SHELXTL'
_computing_publication_material 'Bruker SHELXTL'
_computing_structure_refinement 'SHELXL-97 (Sheldrick, 1997)'
_computing_structure_solution 'SHELXS-97 (Sheldrick, 1990)'
_diffrn_ambient_temperature 296(2)
_diffrn_measured_fraction_theta_full 0.997
_diffrn_measured_fraction_theta_max 0.997
_diffrn_measurement_device_type 'Bruker APEX-II CCD'
_diffrn_measurement_method '\f and \w scans'
_diffrn_radiation_monochromator graphite
_diffrn_radiation_source 'fine-focus sealed tube'
_diffrn_radiation_type MoK\a
_diffrn_radiation_wavelength 0.71073
_diffrn_reflns_av_R_equivalents 0.0367
_diffrn_reflns_av_sigmaI/netI 0.0689
_diffrn_reflns_limit_h_max 13
_diffrn_reflns_limit_h_min -13
_diffrn_reflns_limit_k_max 22
_diffrn_reflns_limit_k_min -17
_diffrn_reflns_limit_l_max 25
_diffrn_reflns_limit_l_min -15
_diffrn_reflns_number 13978
_diffrn_reflns_theta_full 25.04
_diffrn_reflns_theta_max 25.04
_diffrn_reflns_theta_min 1.44
_exptl_absorpt_coefficient_mu 0.637
_exptl_absorpt_correction_T_max 0.8260
_exptl_absorpt_correction_T_min 0.7758
_exptl_absorpt_correction_type none
_exptl_crystal_colour colourless
_exptl_crystal_density_diffrn 1.574
_exptl_crystal_density_method 'not measured'
_exptl_crystal_description block
_exptl_crystal_F_000 2240
_exptl_crystal_size_max 0.42
_exptl_crystal_size_mid 0.38
_exptl_crystal_size_min 0.31
_refine_diff_density_max 0.741
_refine_diff_density_min -0.510
_refine_diff_density_rms 0.078
_refine_ls_abs_structure_details 'Flack H D (1983), Acta Cryst. A39, 876-881'
_refine_ls_abs_structure_Flack -0.03(6)
_refine_ls_extinction_method none
_refine_ls_goodness_of_fit_ref 1.022
_refine_ls_hydrogen_treatment mixed
_refine_ls_matrix_type full
_refine_ls_number_parameters 588
_refine_ls_number_reflns 8260
_refine_ls_number_restraints 0
_refine_ls_restrained_S_all 1.022
_refine_ls_R_factor_all 0.0814
_refine_ls_R_factor_gt 0.0516
_refine_ls_shift/su_max 0.000
_refine_ls_shift/su_mean 0.000
_refine_ls_structure_factor_coef Fsqd
_refine_ls_weighting_details 'calc w=1/[\s^2^(Fo^2^)+(0.0690P)^2^+2.5046P] where P=(Fo^2^+2Fc^2^)/3'
_refine_ls_weighting_scheme calc
_refine_ls_wR_factor_gt 0.1237
_refine_ls_wR_factor_ref 0.1432
_reflns_number_gt 5799
_reflns_number_total 8260
_reflns_threshold_expression >2sigma(I)
_cod_data_source_file c3dt53125b.txt
_cod_data_source_block 1
_cod_depositor_comments
;
The following automatic conversions were performed:

'_symmetry_cell_setting' value 'Orthorhombic' changed to
'orthorhombic' according to
/usr/data/users/saulius/crontab/automatic-downloads/current/RSC/lib/dictionaries/cif_core.dic
dictionary named 'cif_core.dic' version 2.4.2 from 2011-04-26.

Automatic conversion script
Id: cif_fix_values 2281 2013-09-26 08:29:07Z andrius 
;
_cod_original_sg_symbol_H-M P2(1)2(1)2(1)
_cod_database_code 7029375

loop_
_symmetry_equiv_pos_as_xyz
'x, y, z'
'-x+1/2, -y, z+1/2'
'-x, y+1/2, -z+1/2'
'x+1/2, -y+1/2, -z'

loop_
_atom_site_label
_atom_site_type_symbol
_atom_site_fract_x
_atom_site_fract_y
_atom_site_fract_z
_atom_site_U_iso_or_equiv
_atom_site_adp_type
_atom_site_occupancy
_atom_site_symmetry_multiplicity
_atom_site_calc_flag
_atom_site_refinement_flags
Ru1 Ru 0.24837(5) -0.00030(3) 0.151954(18) 0.03328(13) Uani 1 1 d .
Cl1 Cl 0.3656(3) 0.5132(3) -0.0035(3) 0.1802(19) Uani 1 1 d .
Cl2 Cl 0.1933(4) 0.4128(3) 0.0137(3) 0.207(2) Uani 1 1 d .
P1 P 0.25821(16) 0.09825(8) 0.08684(6) 0.0350(3) Uani 1 1 d .
P2 P 0.67762(19) 0.85119(12) 0.26297(11) 0.0629(6) Uani 1 1 d .
P3 P 0.5729(4) 0.2839(2) 0.57365(14) 0.1175(14) Uani 1 1 d .
F1 F 0.7549(7) 0.8852(3) 0.3156(3) 0.132(2) Uani 1 1 d .
F2 F 0.5781(6) 0.8956(5) 0.2890(5) 0.184(4) Uani 1 1 d .
F3 F 0.7792(7) 0.8059(4) 0.2385(5) 0.177(4) Uani 1 1 d .
F4 F 0.7160(6) 0.9158(3) 0.2211(3) 0.126(3) Uani 1 1 d .
F5 F 0.5935(6) 0.8228(3) 0.2120(3) 0.122(2) Uani 1 1 d .
F6 F 0.6445(7) 0.7845(4) 0.3032(3) 0.143(3) Uani 1 1 d .
F7 F 0.4550(10) 0.2785(6) 0.5417(6) 0.220(5) Uani 1 1 d .
F8 F 0.6929(10) 0.2879(9) 0.6049(4) 0.264(8) Uani 1 1 d .
F9 F 0.6260(10) 0.2919(9) 0.5118(4) 0.255(7) Uani 1 1 d .
F10 F 0.5492(19) 0.3597(6) 0.5797(7) 0.320(10) Uani 1 1 d .
F11 F 0.5270(11) 0.2773(7) 0.6403(4) 0.247(7) Uani 1 1 d .
F12 F 0.5764(12) 0.2008(5) 0.5732(5) 0.222(5) Uani 1 1 d .
O1 O 0.3273(4) 0.0502(2) 0.23026(18) 0.0383(10) Uani 1 1 d .
N1 N 0.3556(5) 0.1400(3) 0.2993(2) 0.0471(14) Uani 1 1 d .
H1A H 0.3189 0.1725 0.3195 0.057 Uiso 1 1 calc R
N2 N 0.0913(4) 0.0810(3) 0.2354(3) 0.0444(14) Uani 1 1 d .
N3 N 0.0166(4) -0.0179(3) 0.2077(3) 0.0460(14) Uani 1 1 d .
N4 N 0.2275(4) -0.0973(3) 0.2044(2) 0.0403(13) Uani 1 1 d .
N5 N 0.4083(5) -0.0375(3) 0.1194(3) 0.0440(14) Uani 1 1 d .
N6 N 0.1814(5) -0.0534(3) 0.0804(2) 0.0406(13) Uani 1 1 d .
C1 C 0.3874(5) 0.1537(4) 0.0915(3) 0.0396(16) Uani 1 1 d .
C2 C 0.4739(6) 0.1378(4) 0.1327(3) 0.0452(17) Uani 1 1 d .
H2A H 0.4637 0.1003 0.1606 0.054 Uiso 1 1 calc R
C3 C 0.5735(6) 0.1752(4) 0.1336(4) 0.055(2) Uani 1 1 d .
H3A H 0.6301 0.1629 0.1620 0.066 Uiso 1 1 calc R
C4 C 0.5921(7) 0.2302(5) 0.0936(4) 0.067(2) Uani 1 1 d .
H4A H 0.6607 0.2555 0.0943 0.081 Uiso 1 1 calc R
C5 C 0.5065(7) 0.2478(5) 0.0520(4) 0.068(2) Uani 1 1 d .
H5A H 0.5173 0.2864 0.0254 0.081 Uiso 1 1 calc R
C6 C 0.4051(7) 0.2095(4) 0.0490(3) 0.0541(19) Uani 1 1 d .
H6A H 0.3499 0.2204 0.0194 0.065 Uiso 1 1 calc R
C7 C 0.1360(6) 0.1593(4) 0.0922(3) 0.0444(18) Uani 1 1 d .
C8 C 0.1475(6) 0.2333(4) 0.1017(3) 0.0514(18) Uani 1 1 d .
H8A H 0.2199 0.2541 0.1023 0.062 Uiso 1 1 calc R
C9 C 0.0514(8) 0.2754(5) 0.1101(4) 0.069(2) Uani 1 1 d .
H9A H 0.0595 0.3244 0.1174 0.083 Uiso 1 1 calc R
C10 C -0.0589(8) 0.2446(6) 0.1078(4) 0.069(3) Uani 1 1 d .
H10A H -0.1243 0.2727 0.1121 0.083 Uiso 1 1 calc R
C11 C -0.0669(7) 0.1730(5) 0.0992(4) 0.063(2) Uani 1 1 d .
H11A H -0.1391 0.1520 0.0981 0.076 Uiso 1 1 calc R
C12 C 0.0269(5) 0.1305(4) 0.0921(3) 0.0497(17) Uani 1 1 d .
H12A H 0.0175 0.0813 0.0871 0.060 Uiso 1 1 calc R
C13 C 0.2618(7) 0.0756(3) 0.0031(3) 0.0439(16) Uani 1 1 d .
C14 C 0.1701(7) 0.0823(4) -0.0354(4) 0.060(2) Uani 1 1 d .
H14A H 0.1008 0.0984 -0.0192 0.071 Uiso 1 1 calc R
C15 C 0.1768(9) 0.0658(5) -0.0980(4) 0.072(2) Uani 1 1 d .
H15A H 0.1131 0.0715 -0.1235 0.086 Uiso 1 1 calc R
C16 C 0.2768(9) 0.0412(4) -0.1217(4) 0.072(3) Uani 1 1 d .
H16A H 0.2832 0.0306 -0.1637 0.086 Uiso 1 1 calc R
C17 C 0.3687(9) 0.0320(5) -0.0827(4) 0.078(3) Uani 1 1 d .
H17A H 0.4365 0.0129 -0.0982 0.093 Uiso 1 1 calc R
C18 C 0.3624(7) 0.0502(5) -0.0223(4) 0.062(2) Uani 1 1 d .
H18A H 0.4270 0.0456 0.0027 0.074 Uiso 1 1 calc R
C19 C 0.5392(7) 0.0740(5) 0.2993(4) 0.064(2) Uani 1 1 d .
H19A H 0.5090 0.0362 0.2764 0.077 Uiso 1 1 calc R
C20 C 0.6539(7) 0.0741(6) 0.3184(5) 0.085(3) Uani 1 1 d .
H20A H 0.7021 0.0379 0.3043 0.102 Uiso 1 1 calc R
C21 C 0.6966(7) 0.1241(5) 0.3560(4) 0.078(3) Uani 1 1 d .
H21A H 0.7716 0.1206 0.3701 0.093 Uiso 1 1 calc R
C22 C 0.6269(8) 0.1825(5) 0.3744(4) 0.072(3) Uani 1 1 d .
H22A H 0.6562 0.2184 0.3998 0.087 Uiso 1 1 calc R
C23 C 0.5171(7) 0.1854(4) 0.3545(4) 0.055(2) Uani 1 1 d .
H23A H 0.4711 0.2235 0.3669 0.066 Uiso 1 1 calc R
C24 C 0.4715(5) 0.1334(4) 0.3161(3) 0.0424(16) Uani 1 1 d .
C25 C 0.2918(5) 0.1048(3) 0.2573(3) 0.0348(15) Uani 1 1 d .
C26 C 0.1754(6) 0.1365(4) 0.2453(3) 0.0425(16) Uani 1 1 d .
H26A H 0.1527 0.1657 0.2804 0.051 Uiso 1 1 calc R
H26B H 0.1789 0.1672 0.2091 0.051 Uiso 1 1 calc R
C27 C -0.0062(6) 0.0706(5) 0.2716(4) 0.066(2) Uani 1 1 d .
H27A H -0.0345 0.1012 0.3020 0.080 Uiso 1 1 calc R
C28 C -0.0509(6) 0.0076(5) 0.2540(4) 0.063(2) Uani 1 1 d .
H28A H -0.1157 -0.0144 0.2704 0.076 Uiso 1 1 calc R
C29 C 0.1058(5) 0.0257(4) 0.1961(3) 0.0408(16) Uani 1 1 d .
C30 C 0.0191(6) -0.0943(4) 0.1868(4) 0.0560(19) Uani 1 1 d .
H30A H 0.0168 -0.0962 0.1419 0.067 Uiso 1 1 calc R
H30B H -0.0478 -0.1193 0.2025 0.067 Uiso 1 1 calc R
C31 C 0.1263(6) -0.1309(4) 0.2098(3) 0.0438(17) Uani 1 1 d .
C32 C 0.1179(8) -0.1982(4) 0.2369(4) 0.060(2) Uani 1 1 d .
H32A H 0.0467 -0.2203 0.2404 0.072 Uiso 1 1 calc R
C33 C 0.2137(7) -0.2324(4) 0.2587(4) 0.062(2) Uani 1 1 d .
H33A H 0.2086 -0.2777 0.2764 0.075 Uiso 1 1 calc R
C34 C 0.3181(9) -0.1978(4) 0.2538(4) 0.064(2) Uani 1 1 d .
H34A H 0.3848 -0.2197 0.2679 0.077 Uiso 1 1 calc R
C35 C 0.3217(6) -0.1296(4) 0.2275(3) 0.0473(18) Uani 1 1 d .
H35A H 0.3914 -0.1055 0.2257 0.057 Uiso 1 1 calc R
C36 C 0.4880(7) -0.0636(4) 0.1019(4) 0.059(2) Uani 1 1 d .
C37 C 0.5911(8) -0.1007(7) 0.0755(5) 0.104(4) Uani 1 1 d .
H37A H 0.5819 -0.1517 0.0795 0.156 Uiso 1 1 calc R
H37B H 0.6583 -0.0858 0.0977 0.156 Uiso 1 1 calc R
H37C H 0.5990 -0.0884 0.0326 0.156 Uiso 1 1 calc R
C38 C 0.1558(6) -0.0839(4) 0.0373(4) 0.0490(17) Uani 1 1 d .
C39 C 0.1219(8) -0.1216(5) -0.0200(3) 0.066(2) Uani 1 1 d .
H39A H 0.0409 -0.1166 -0.0262 0.099 Uiso 1 1 calc R
H39B H 0.1409 -0.1716 -0.0165 0.099 Uiso 1 1 calc R
H39C H 0.1620 -0.1012 -0.0546 0.099 Uiso 1 1 calc R
C40 C 0.3059(15) 0.4517(9) 0.0461(7) 0.174(7) Uani 1 1 d .
H40A H 0.3623 0.4155 0.0567 0.208 Uiso 1 1 calc R
H40B H 0.2826 0.4755 0.0841 0.208 Uiso 1 1 calc R

loop_
_atom_site_aniso_label
_atom_site_aniso_U_11
_atom_site_aniso_U_22
_atom_site_aniso_U_33
_atom_site_aniso_U_23
_atom_site_aniso_U_13
_atom_site_aniso_U_12
Ru1 0.0338(2) 0.0367(2) 0.0293(2) -0.0005(2) 0.0003(2) -0.0046(3)
Cl1 0.116(3) 0.178(4) 0.246(5) -0.030(4) 0.031(3) -0.023(3)
Cl2 0.159(4) 0.224(6) 0.239(6) 0.051(5) -0.015(4) -0.067(4)
P1 0.0354(8) 0.0395(7) 0.0301(7) 0.0004(6) -0.0007(9) -0.0031(9)
P2 0.0523(12) 0.0560(12) 0.0803(15) 0.0035(11) -0.0046(11) -0.0053(10)
P3 0.172(4) 0.115(3) 0.0657(17) -0.0181(17) 0.005(2) -0.075(3)
F1 0.138(5) 0.125(5) 0.133(5) 0.012(4) -0.074(5) -0.041(5)
F2 0.098(5) 0.192(8) 0.263(10) -0.108(8) -0.003(6) 0.048(5)
F3 0.127(6) 0.114(6) 0.289(11) -0.020(6) 0.088(7) 0.022(5)
F4 0.156(6) 0.093(4) 0.129(5) 0.044(4) -0.037(5) -0.061(4)
F5 0.142(6) 0.112(5) 0.112(5) 0.003(4) -0.044(5) -0.055(4)
F6 0.163(7) 0.135(6) 0.130(5) 0.068(5) -0.030(5) -0.078(5)
F7 0.217(11) 0.202(11) 0.241(12) 0.032(9) -0.089(10) -0.062(9)
F8 0.237(11) 0.44(2) 0.111(6) 0.022(9) -0.036(7) -0.227(14)
F9 0.243(12) 0.449(19) 0.074(5) -0.052(8) 0.039(6) -0.149(13)
F10 0.59(3) 0.099(7) 0.268(15) -0.040(9) 0.084(19) -0.018(12)
F11 0.326(15) 0.295(14) 0.120(7) -0.033(8) 0.079(9) -0.197(13)
F12 0.302(14) 0.124(7) 0.240(12) -0.019(8) -0.083(11) -0.020(8)
O1 0.036(2) 0.045(3) 0.035(2) -0.004(2) -0.001(2) 0.001(2)
N1 0.055(4) 0.051(3) 0.035(3) -0.014(3) -0.001(3) 0.009(3)
N2 0.034(3) 0.056(4) 0.043(3) -0.001(3) 0.006(3) 0.006(3)
N3 0.035(3) 0.051(4) 0.052(3) -0.001(3) 0.006(3) -0.003(2)
N4 0.044(4) 0.042(3) 0.035(3) 0.001(2) 0.002(3) -0.005(3)
N5 0.041(3) 0.049(3) 0.042(3) -0.008(3) 0.003(3) 0.004(3)
N6 0.043(3) 0.041(3) 0.038(3) -0.004(3) -0.001(3) -0.011(3)
C1 0.036(3) 0.045(4) 0.038(4) -0.001(4) -0.002(3) -0.006(3)
C2 0.052(4) 0.042(4) 0.042(4) -0.002(3) 0.001(3) -0.003(3)
C3 0.039(4) 0.063(5) 0.064(5) -0.005(4) -0.007(4) -0.011(4)
C4 0.061(5) 0.079(6) 0.063(5) -0.007(5) 0.003(5) -0.031(5)
C5 0.070(6) 0.081(6) 0.052(5) 0.016(5) 0.006(4) -0.024(5)
C6 0.060(5) 0.062(5) 0.040(4) 0.010(4) 0.000(4) -0.028(4)
C7 0.047(4) 0.062(5) 0.025(4) 0.007(4) -0.004(3) 0.009(3)
C8 0.055(4) 0.053(4) 0.046(4) -0.007(4) -0.003(4) 0.001(3)
C9 0.082(6) 0.067(5) 0.058(5) -0.009(4) -0.007(5) 0.017(5)
C10 0.061(5) 0.102(8) 0.045(5) -0.012(5) 0.001(4) 0.026(5)
C11 0.045(4) 0.083(6) 0.061(5) -0.001(5) 0.002(4) 0.010(4)
C12 0.037(4) 0.061(5) 0.052(4) 0.008(4) -0.004(4) -0.003(3)
C13 0.061(4) 0.041(3) 0.030(3) 0.006(2) -0.006(4) -0.011(4)
C14 0.070(5) 0.062(5) 0.046(4) -0.001(4) -0.007(4) 0.015(4)
C15 0.098(7) 0.074(6) 0.044(5) -0.014(5) -0.027(5) 0.020(5)
C16 0.120(9) 0.059(5) 0.037(4) -0.012(4) 0.006(5) -0.004(5)
C17 0.097(7) 0.088(7) 0.048(5) -0.008(5) 0.014(5) 0.012(6)
C18 0.054(5) 0.089(6) 0.042(4) -0.002(4) 0.002(4) -0.002(4)
C19 0.052(5) 0.076(6) 0.065(5) -0.024(5) -0.011(4) 0.017(4)
C20 0.057(5) 0.107(8) 0.092(7) -0.035(6) -0.025(5) 0.030(5)
C21 0.049(5) 0.106(8) 0.078(6) -0.012(6) -0.012(4) -0.020(5)
C22 0.076(6) 0.084(7) 0.057(5) -0.004(5) -0.013(5) -0.032(5)
C23 0.063(5) 0.057(5) 0.045(4) -0.002(4) -0.007(4) -0.014(4)
C24 0.038(4) 0.056(4) 0.033(3) -0.008(3) -0.001(3) -0.005(3)
C25 0.040(3) 0.036(3) 0.028(3) 0.001(3) 0.008(3) -0.001(3)
C26 0.043(4) 0.048(4) 0.037(4) -0.004(3) 0.001(3) 0.003(3)
C27 0.040(4) 0.104(7) 0.055(5) -0.002(5) 0.010(4) 0.003(4)
C28 0.039(4) 0.071(5) 0.079(5) -0.009(5) 0.015(4) -0.004(4)
C29 0.033(3) 0.048(4) 0.041(4) 0.004(3) -0.002(3) -0.004(3)
C30 0.053(4) 0.062(5) 0.053(4) 0.006(4) 0.001(4) -0.017(4)
C31 0.047(4) 0.046(4) 0.038(4) 0.004(3) 0.006(3) -0.006(3)
C32 0.072(5) 0.051(5) 0.056(5) 0.002(4) 0.008(4) -0.022(4)
C33 0.080(6) 0.040(4) 0.067(5) 0.022(4) 0.016(4) -0.002(4)
C34 0.092(7) 0.051(5) 0.049(5) 0.015(4) 0.006(5) 0.021(5)
C35 0.047(4) 0.061(5) 0.034(4) 0.000(3) 0.002(3) -0.006(4)
C36 0.066(5) 0.063(5) 0.049(5) 0.006(4) -0.004(4) -0.005(4)
C37 0.084(7) 0.151(10) 0.077(6) 0.022(7) 0.024(6) 0.054(7)
C38 0.048(4) 0.046(4) 0.053(4) 0.004(4) 0.006(4) -0.005(3)
C39 0.086(6) 0.072(6) 0.040(4) -0.015(4) -0.010(4) -0.002(5)
C40 0.194(16) 0.185(16) 0.142(13) 0.009(13) -0.005(13) -0.057(14)

loop_
_atom_type_symbol
_atom_type_description
_atom_type_scat_dispersion_real
_atom_type_scat_dispersion_imag
_atom_type_scat_source
C C 0.0033 0.0016 'International Tables Vol C Tables 4.2.6.8 and 6.1.1.4'
H H 0.0000 0.0000 'International Tables Vol C Tables 4.2.6.8 and 6.1.1.4'
N N 0.0061 0.0033 'International Tables Vol C Tables 4.2.6.8 and 6.1.1.4'
O O 0.0106 0.0060 'International Tables Vol C Tables 4.2.6.8 and 6.1.1.4'
F F 0.0171 0.0103 'International Tables Vol C Tables 4.2.6.8 and 6.1.1.4'
P P 0.1023 0.0942 'International Tables Vol C Tables 4.2.6.8 and 6.1.1.4'
Cl Cl 0.1484 0.1585 'International Tables Vol C Tables 4.2.6.8 and 6.1.1.4'
Ru Ru -1.2594 0.8363 'International Tables Vol C Tables 4.2.6.8 and 6.1.1.4'

loop_
_geom_angle_atom_site_label_1
_geom_angle_atom_site_label_2
_geom_angle_atom_site_label_3
_geom_angle
C29 Ru1 N6 99.5(2)
C29 Ru1 N5 169.9(2)
N6 Ru1 N5 85.7(2)
C29 Ru1 O1 82.8(2)
N6 Ru1 O1 176.0(2)
N5 Ru1 O1 91.53(19)
C29 Ru1 N4 81.8(2)
N6 Ru1 N4 86.9(2)
N5 Ru1 N4 89.9(2)
O1 Ru1 N4 90.19(17)
C29 Ru1 P1 98.03(19)
N6 Ru1 P1 86.77(16)
N5 Ru1 P1 90.86(17)
O1 Ru1 P1 96.23(12)
N4 Ru1 P1 173.50(14)
C7 P1 C1 106.7(3)
C7 P1 C13 102.8(3)
C1 P1 C13 99.4(3)
C7 P1 Ru1 114.6(2)
C1 P1 Ru1 117.1(2)
C13 P1 Ru1 114.27(19)
F2 P2 F3 178.5(6)
F2 P2 F6 92.2(5)
F3 P2 F6 86.9(5)
F2 P2 F5 88.0(5)
F3 P2 F5 93.2(5)
F6 P2 F5 88.0(4)
F2 P2 F4 90.7(5)
F3 P2 F4 90.2(4)
F6 P2 F4 177.0(5)
F5 P2 F4 92.0(4)
F2 P2 F1 87.3(5)
F3 P2 F1 91.6(5)
F6 P2 F1 93.5(4)
F5 P2 F1 175.1(5)
F4 P2 F1 86.8(3)
F10 P3 F9 93.6(9)
F10 P3 F11 85.8(8)
F9 P3 F11 175.4(7)
F10 P3 F7 86.2(10)
F9 P3 F7 88.7(7)
F11 P3 F7 95.9(7)
F10 P3 F12 169.3(10)
F9 P3 F12 94.8(8)
F11 P3 F12 86.3(7)
F7 P3 F12 87.5(6)
F10 P3 F8 94.9(9)
F9 P3 F8 90.5(6)
F11 P3 F8 85.0(6)
F7 P3 F8 178.7(9)
F12 P3 F8 91.5(8)
C25 O1 Ru1 125.9(4)
C25 N1 C24 131.6(6)
C29 N2 C27 110.4(6)
C29 N2 C26 123.9(5)
C27 N2 C26 124.9(6)
C29 N3 C28 111.9(6)
C29 N3 C30 120.4(6)
C28 N3 C30 124.6(6)
C31 N4 C35 118.5(6)
C31 N4 Ru1 122.6(4)
C35 N4 Ru1 118.5(4)
C36 N5 Ru1 173.2(6)
C38 N6 Ru1 172.2(6)
C2 C1 C6 118.3(6)
C2 C1 P1 121.1(5)
C6 C1 P1 120.3(5)
C3 C2 C1 121.8(7)
C2 C3 C4 121.1(8)
C3 C4 C5 118.4(7)
C4 C5 C6 121.7(8)
C5 C6 C1 118.5(7)
C12 C7 C8 118.1(7)
C12 C7 P1 118.5(6)
C8 C7 P1 123.2(6)
C9 C8 C7 120.1(7)
C8 C9 C10 120.3(8)
C11 C10 C9 118.1(8)
C10 C11 C12 122.3(8)
C11 C12 C7 121.1(7)
C14 C13 C18 117.4(6)
C14 C13 P1 123.7(6)
C18 C13 P1 118.9(6)
C13 C14 C15 121.9(8)
C16 C15 C14 119.4(8)
C15 C16 C17 118.9(7)
C18 C17 C16 121.2(9)
C17 C18 C13 121.0(8)
C20 C19 C24 117.3(8)
C21 C20 C19 122.6(9)
C20 C21 C22 119.6(8)
C23 C22 C21 119.0(8)
C22 C23 C24 121.8(8)
C23 C24 N1 117.7(6)
C23 C24 C19 119.4(6)
N1 C24 C19 122.8(6)
O1 C25 N1 122.1(6)
O1 C25 C26 122.7(6)
N1 C25 C26 115.1(6)
N2 C26 C25 111.0(5)
C28 C27 N2 106.3(8)
C27 C28 N3 106.9(7)
N3 C29 N2 104.4(5)
N3 C29 Ru1 126.4(5)
N2 C29 Ru1 126.7(5)
N3 C30 C31 110.3(6)
N4 C31 C32 121.4(7)
N4 C31 C30 119.3(6)
C32 C31 C30 119.2(7)
C33 C32 C31 120.4(7)
C32 C33 C34 118.5(7)
C33 C34 C35 118.9(8)
N4 C35 C34 122.2(7)
N5 C36 C37 176.7(9)
N6 C38 C39 178.2(8)
Cl2 C40 Cl1 110.6(9)

loop_
_geom_bond_atom_site_label_1
_geom_bond_atom_site_label_2
_geom_bond_distance
Ru1 C29 1.978(6)
Ru1 N6 1.994(5)
Ru1 N5 2.113(6)
Ru1 O1 2.143(4)
Ru1 N4 2.147(5)
Ru1 P1 2.3159(15)
Cl1 C40 1.717(16)
Cl2 C40 1.656(16)
P1 C7 1.828(7)
P1 C1 1.831(7)
P1 C13 1.857(6)
P2 F2 1.534(7)
P2 F3 1.549(7)
P2 F6 1.566(6)
P2 F5 1.566(6)
P2 F4 1.571(6)
P2 F1 1.584(6)
P3 F10 1.446(11)
P3 F9 1.480(8)
P3 F11 1.539(9)
P3 F7 1.542(11)
P3 F12 1.550(10)
P3 F8 1.557(11)
O1 C25 1.244(7)
N1 C25 1.344(8)
N1 C24 1.407(8)
N2 C29 1.346(8)
N2 C27 1.395(9)
N2 C26 1.442(8)
N3 C29 1.345(8)
N3 C28 1.360(9)
N3 C30 1.494(9)
N4 C31 1.342(8)
N4 C35 1.349(8)
N5 C36 1.115(9)
N6 C38 1.130(8)
C1 C2 1.378(9)
C1 C6 1.401(10)
C2 C3 1.356(10)
C3 C4 1.358(12)
C4 C5 1.383(12)
C5 C6 1.385(10)
C7 C12 1.381(9)
C7 C8 1.402(10)
C8 C9 1.381(10)
C9 C10 1.412(12)
C10 C11 1.350(12)
C11 C12 1.360(10)
C13 C14 1.360(10)
C13 C18 1.379(11)
C14 C15 1.389(11)
C15 C16 1.355(12)
C16 C17 1.375(12)
C17 C18 1.349(11)
C19 C20 1.401(11)
C19 C24 1.409(10)
C20 C21 1.332(12)
C21 C22 1.416(13)
C22 C23 1.353(12)
C23 C24 1.381(10)
C25 C26 1.505(9)
C27 C28 1.339(12)
C30 C31 1.509(10)
C31 C32 1.388(10)
C32 C33 1.371(11)
C33 C34 1.382(12)
C34 C35 1.394(11)
C36 C37 1.500(12)
C38 C39 1.477(10)
